data_9005119
loop_
_publ_author_name
'Oberti, R.'
'Hawthorne, F. C.'
'Ungaretti, L.'
'Cannillo, E.'

_publ_section_title
;
 The behaviour of Mn in amphiboles: Mn in richerite
 Sample: MR(1)
;
_journal_name_full 'European Journal of Mineralogy'
_journal_page_first 43
_journal_page_last 51
_journal_volume 5
_journal_year 1993
_chemical_formula_sum 'Al0.16 Ca0.764 F0.33 Fe0.24 H1.67 K0.21 Mg4.22 Mn0.802 Na1.574 O23.67 Si7.92'
_chemical_name_mineral Richterite
_space_group_IT_number 12
_symmetry_space_group_name_Hall '-C 2y'
_symmetry_space_group_name_H-M 'C 1 2/m 1'
_cell_angle_alpha 90
_cell_angle_beta 104.15
_cell_angle_gamma 90
_cell_formula_units_Z 2
_cell_length_a 9.891
_cell_length_b 18.018
_cell_length_c 5.276
_cell_volume 911.739
_database_code_amcsd 0006464
_exptl_crystal_density_diffrn 3.090
_cod_original_formula_sum 'Na1.574 K.21 Mg4.22 Fe.24 Al.16 Mn.802 Ca.764 Si7.92 H1.67 O23.67 F.33'
_cod_database_code 9005119

loop_
_space_group_symop_operation_xyz
x,y,z
1/2+x,1/2+y,z
x,-y,z
1/2+x,1/2-y,z
-x,y,-z
1/2-x,1/2+y,-z
-x,-y,-z
1/2-x,1/2-y,-z

loop_
_atom_site_label
_atom_site_fract_x
_atom_site_fract_y
_atom_site_fract_z
_atom_site_occupancy
_atom_site_U_iso_or_equiv
_atom_site_type_symbol
_atom_site_attached_hydrogens
NaA2/m 0.00000 0.50000 0.00000 0.13600 0.04534 Na 0
KA2/m 0.00000 0.50000 0.00000 0.04200 0.04534 K 0
NaAm 0.03680 0.50000 0.08760 0.13600 0.04471 Na 0
KAm 0.03680 0.50000 0.08760 0.04200 0.04471 K 0
NaA2 0.00000 0.46460 0.00000 0.13600 0.02609 Na 0
KA2 0.00000 0.46460 0.00000 0.04200 0.02609 K 0
MgM1 0.00000 0.08880 0.50000 0.95000 0.00735 Mg 0
FeM1 0.00000 0.08880 0.50000 0.05000 0.00735 Fe 0
MgM2 0.00000 0.18000 0.00000 0.67000 0.00773 Mg 0
AlM2 0.00000 0.18000 0.00000 0.04000 0.00773 Al 0
MnM2 0.00000 0.18000 0.00000 0.23000 0.00773 Mn 0
FeM2 0.00000 0.18000 0.00000 0.06000 0.00773 Fe 0
MgM3 0.00000 0.00000 0.00000 0.98000 0.00697 Mg 0
FeM3 0.00000 0.00000 0.00000 0.02000 0.00697 Fe 0
NaM4 0.00000 0.27420 0.50000 0.22360 0.01646 Na 0
CaM4 0.00000 0.27420 0.50000 0.19090 0.01646 Ca 0
MnM4 0.00000 0.27420 0.50000 0.08540 0.01646 Mn 0
NaM4* 0.00000 0.25090 0.50000 0.22360 0.00405 Na 0
CaM4* 0.00000 0.25090 0.50000 0.19090 0.00405 Ca 0
MnM4* 0.00000 0.25090 0.50000 0.08540 0.00405 Mn 0
SiT1 0.27890 0.08470 0.29320 0.99000 0.00621 Si 0
AlT1 0.27890 0.08470 0.29320 0.01000 0.00621 Al 0
SiT2 0.28770 0.17090 0.79920 0.99000 0.00633 Si 0
AlT2 0.28770 0.17090 0.79920 0.01000 0.00633 Al 0
H 0.19380 0.00000 0.78070 0.83500 0.01710 H 0
O1 0.11200 0.08570 0.21700 1.00000 0.00735 O 0
O2 0.11980 0.17010 0.72490 1.00000 0.00836 O 0
O3 0.10720 0.00000 0.71360 0.83500 0.00975 O 0
F 0.10720 0.00000 0.71360 0.16500 0.00975 F 0
O4 0.36390 0.24760 0.78970 1.00000 0.01279 O 0
O5 0.34650 0.13070 0.08850 1.00000 0.01127 O 0
O6 0.34250 0.11610 0.58760 1.00000 0.01165 O 0
O7 0.33790 0.00000 0.28540 1.00000 0.01279 O 0

loop_
_cod_changelog_entry_id
_cod_changelog_entry_author
_cod_changelog_entry_date
_cod_changelog_entry_text
1
;cod-tools version 3.8.0
Id: cif_guess_AMCSD_atom_types 9581 2023-05-17 12:35:41Z saulius
;
2023-05-23T09:14:26+03:00
;Derived atom types and hydrogen counts
from atom names that follow the AMCSD naming convention
(Wat == water, O-H == hydroxyl).
;

loop_
_cod_related_entry_id
_cod_related_entry_database
_cod_related_entry_code
1 AMCSD 0006464
